data_7153534
loop_
_publ_author_name
'El Drubi Vega, Ismael'
'Gale, Philip A.'
'Hursthouse, Michael B.'
'Light, Mark E.'

_publ_section_title
;
 Anion binding properties of 5,5?-dicarboxamido-dipyrrolylmethanes
;
_journal_issue 20
_journal_name_full 'Organic &amp;  Biomolecular Chemistry'
_journal_page_first 2935
_journal_page_last 2941
_journal_paper_doi 10.1039/b409115a
_journal_volume 2
_journal_year 2004
_chemical_formula_sum 'C23 H35 N3 O3'
_chemical_formula_weight 401.54
_chemical_name_systematic
;
?
;
_space_group_IT_number 14
_symmetry_cell_setting monoclinic
_symmetry_space_group_name_Hall '-P 2ybc'
_symmetry_space_group_name_H-M 'P 1 21/c 1'
_atom_sites_solution_hydrogens geom
_atom_sites_solution_primary direct
_atom_sites_solution_secondary difmap
_audit_creation_method SHELXL-97
_cell_angle_alpha 90.00
_cell_angle_beta 107.786(9)
_cell_angle_gamma 90.00
_cell_formula_units_Z 4
_cell_length_a 13.788(2)
_cell_length_b 17.251(3)
_cell_length_c 9.9242(10)
_cell_measurement_temperature 120(2)
_cell_volume 2247.7(6)
_computing_cell_refinement 'DENZO (Otwinowski and MInor, 1997)'
_computing_data_collection 'COLLECT (Hooft, 1998)'
_computing_data_reduction 'DENZO, COLLECT, MAXUS (Mackay et al., 1998)'
_computing_molecular_graphics 'CAMERON (Watkin, et al., 1993)'
_computing_publication_material 'WINGX (Farrugia, 1998)'
_computing_structure_refinement 'SHELXL-97 (Sheldrick, 1997)'
_computing_structure_solution 'SHELXS-97 (Sheldrick, 1990)'
_diffrn_ambient_temperature 120(2)
_diffrn_detector_area_resol_mean 9.091
_diffrn_measured_fraction_theta_full 0.991
_diffrn_measured_fraction_theta_max 0.991
_diffrn_measurement_device_type 'Bruker Nonius Kappa CCD Area detector'
_diffrn_measurement_method '\f and \w scans to fill the asymmetric unit'
_diffrn_radiation_monochromator graphite
_diffrn_radiation_source 'Bruker Nonius FR591 Rotating Anode'
_diffrn_radiation_type MoK\a
_diffrn_radiation_wavelength 0.71073
_diffrn_reflns_av_R_equivalents 0.2070
_diffrn_reflns_av_sigmaI/netI 0.1181
_diffrn_reflns_limit_h_max 15
_diffrn_reflns_limit_h_min -15
_diffrn_reflns_limit_k_max 19
_diffrn_reflns_limit_k_min -19
_diffrn_reflns_limit_l_max 10
_diffrn_reflns_limit_l_min -11
_diffrn_reflns_number 16670
_diffrn_reflns_theta_full 23.26
_diffrn_reflns_theta_max 23.26
_diffrn_reflns_theta_min 3.10
_exptl_absorpt_coefficient_mu 0.079
_exptl_absorpt_correction_T_max 0.9945
_exptl_absorpt_correction_T_min 0.9768
_exptl_absorpt_correction_type multi-scan
_exptl_absorpt_process_details 'SORTAV (Blessing, 1997)'
_exptl_crystal_density_diffrn 1.187
_exptl_crystal_density_method 'not measured'
_exptl_crystal_F_000 872
_exptl_crystal_size_max 0.30
_exptl_crystal_size_mid 0.07
_exptl_crystal_size_min 0.07
_refine_diff_density_max 0.651
_refine_diff_density_min -0.607
_refine_diff_density_rms 0.069
_refine_ls_extinction_method none
_refine_ls_goodness_of_fit_ref 1.065
_refine_ls_hydrogen_treatment mixed
_refine_ls_matrix_type full
_refine_ls_number_parameters 265
_refine_ls_number_reflns 3195
_refine_ls_number_restraints 72
_refine_ls_restrained_S_all 1.078
_refine_ls_R_factor_all 0.1753
_refine_ls_R_factor_gt 0.1281
_refine_ls_shift/su_max 0.000
_refine_ls_shift/su_mean 0.000
_refine_ls_structure_factor_coef Fsqd
_refine_ls_weighting_details 'calc w=1/[\s^2^(Fo^2^)+(0.0961P)^2^+11.8940P] where P=(Fo^2^+2Fc^2^)/3'
_refine_ls_weighting_scheme calc
_refine_ls_wR_factor_gt 0.2857
_refine_ls_wR_factor_ref 0.3148
_reflns_number_gt 2160
_reflns_number_total 3195
_reflns_threshold_expression >2sigma(I)
_cod_data_source_file b409115asup1.cif
_cod_data_source_block s93
_cod_depositor_comments
;
The following automatic conversions were performed:

'_symmetry_cell_setting' value 'Monoclinic' changed to 'monoclinic'
according to /home/saulius/struct/CIF-dictionaries/cif_core.dic
dictionary named 'cif_core.dic' version 2.4.2 from
2011-04-26.

'_exptl_absorpt_correction_type' value 'Multi-scan'
changed to 'multi-scan' according to
/home/saulius/struct/CIF-dictionaries/cif_core.dic dictionary named
'cif_core.dic' version 2.4.2 from 2011-04-26.

Automatic conversion script
Id: cif_fix_values 1891 2012-01-12 08:04:46Z andrius 
;
_cod_original_cell_volume 2247.8(6)
_cod_original_sg_symbol_H-M P21/c
_cod_database_code 7153534

loop_
_symmetry_equiv_pos_as_xyz
'x, y, z'
'-x, y+1/2, -z+1/2'
'-x, -y, -z'
'x, -y-1/2, z-1/2'

loop_
_atom_site_label
_atom_site_type_symbol
_atom_site_fract_x
_atom_site_fract_y
_atom_site_fract_z
_atom_site_U_iso_or_equiv
_atom_site_adp_type
_atom_site_occupancy
_atom_site_symmetry_multiplicity
_atom_site_calc_flag
_atom_site_refinement_flags
_atom_site_disorder_assembly
_atom_site_disorder_group
O1 O 0.4267(3) 0.2418(3) 0.4185(4) 0.0346(12) Uani 1 1 d . . .
N1 N 0.4702(4) 0.2666(3) 0.6519(5) 0.0352(15) Uani 1 1 d . . .
H1 H 0.4550 0.2632 0.7316 0.042 Uiso 1 1 calc R . .
N2 N 0.3046(4) 0.1695(3) 0.6694(5) 0.0316(14) Uani 1 1 d . . .
H2 H 0.3389 0.1883 0.7528 0.038 Uiso 1 1 calc R . .
N3 N 0.0188(5) 0.0849(4) 0.8189(6) 0.0453(17) Uani 1 1 d . A .
H3 H 0.0391 0.0459 0.8778 0.054 Uiso 1 1 calc R . .
C1 C 0.6216(9) 0.4537(7) 0.9608(12) 0.099(4) Uani 1 1 d . . .
H1A H 0.6221 0.4199 1.0405 0.149 Uiso 1 1 calc R . .
H1B H 0.5892 0.5031 0.9701 0.149 Uiso 1 1 calc R . .
H1C H 0.6917 0.4630 0.9609 0.149 Uiso 1 1 calc R . .
C2 C 0.5624(7) 0.4149(5) 0.8234(11) 0.073(3) Uani 1 1 d . . .
H2A H 0.4951 0.3987 0.8299 0.088 Uiso 1 1 calc R . .
H2B H 0.5506 0.4531 0.7456 0.088 Uiso 1 1 calc R . .
C3 C 0.6152(6) 0.3461(5) 0.7884(8) 0.053(2) Uani 1 1 d . . .
H3A H 0.6236 0.3068 0.8640 0.064 Uiso 1 1 calc R . .
H3B H 0.6840 0.3618 0.7875 0.064 Uiso 1 1 calc R . .
C4 C 0.5598(6) 0.3093(5) 0.6477(8) 0.050(2) Uani 1 1 d . . .
H4A H 0.5392 0.3502 0.5747 0.060 Uiso 1 1 calc R . .
H4B H 0.6068 0.2736 0.6202 0.060 Uiso 1 1 calc R . .
C5 C 0.4101(5) 0.2319(4) 0.5340(7) 0.0319(16) Uani 1 1 d . . .
C6 C 0.3273(5) 0.1826(4) 0.5455(6) 0.0322(16) Uani 1 1 d . . .
C7 C 0.2552(5) 0.1427(4) 0.4391(7) 0.0321(16) Uani 1 1 d . . .
C8 C 0.1894(5) 0.1056(4) 0.5011(7) 0.0381(18) Uani 1 1 d . . .
C9 C 0.2208(5) 0.1229(4) 0.6433(7) 0.0370(17) Uani 1 1 d . . .
C10 C 0.1813(5) 0.0948(4) 0.7620(7) 0.0376(18) Uani 1 1 d . . .
C11 C 0.0732(6) 0.1197(4) 0.7417(7) 0.0402(19) Uani 1 1 d . . .
C12 C 0.0123(6) 0.1787(5) 0.6647(7) 0.044(2) Uani 1 1 d . . .
C13 C -0.0822(6) 0.1783(6) 0.6941(8) 0.052(2) Uani 1 1 d . A .
C14 C -0.0724(5) 0.1218(5) 0.7882(7) 0.057(2) Uani 1 1 d D . .
C15A C -0.1479(4) 0.0897(3) 0.8610(5) 0.0587(17) Uani 0.50 1 d PDU A 1
O2A O -0.1267(11) 0.0219(4) 0.9317(9) 0.057(2) Uani 0.50 1 d PDU A 1
O3A O -0.2269(5) 0.1394(5) 0.8382(11) 0.057(2) Uani 0.50 1 d PDU A 1
C16A C -0.3000(10) 0.1313(10) 0.9090(16) 0.0587(17) Uani 0.50 1 d PDU A 1
H16A H -0.3383 0.1805 0.9017 0.070 Uiso 0.50 1 calc PR A 1
H16B H -0.2650 0.1213 1.0105 0.070 Uiso 0.50 1 calc PR A 1
C17A C -0.3754(14) 0.0649(10) 0.8486(18) 0.0587(17) Uani 0.50 1 d PDU A 1
H17A H -0.4151 0.0770 0.7509 0.088 Uiso 0.50 1 calc PR A 1
H17B H -0.4214 0.0589 0.9061 0.088 Uiso 0.50 1 calc PR A 1
H17C H -0.3376 0.0166 0.8506 0.088 Uiso 0.50 1 calc PR A 1
C15B C -0.1479(4) 0.0897(3) 0.8610(5) 0.0587(17) Uani 0.50 1 d PDU A 2
O2B O -0.1144(11) 0.0414(6) 0.9724(8) 0.057(2) Uani 0.50 1 d PDU A 2
O3B O -0.2470(4) 0.1102(6) 0.8125(11) 0.057(2) Uani 0.50 1 d PDU A 2
C16B C -0.3059(10) 0.0698(10) 0.8819(17) 0.0587(17) Uani 0.50 1 d PDU A 2
H16C H -0.2826 0.0791 0.9853 0.070 Uiso 0.50 1 calc PR A 2
H16D H -0.3071 0.0134 0.8631 0.070 Uiso 0.50 1 calc PR A 2
C17B C -0.4095(10) 0.1083(11) 0.8094(18) 0.0587(17) Uani 0.50 1 d PDU A 2
H17D H -0.4067 0.1630 0.8369 0.088 Uiso 0.50 1 calc PR A 2
H17E H -0.4627 0.0819 0.8388 0.088 Uiso 0.50 1 calc PR A 2
H17F H -0.4250 0.1044 0.7065 0.088 Uiso 0.50 1 calc PR A 2
C18 C 0.2514(6) 0.1355(4) 0.2859(7) 0.0405(18) Uani 1 1 d . . .
H18A H 0.2016 0.0957 0.2397 0.061 Uiso 1 1 calc R . .
H18B H 0.3188 0.1208 0.2806 0.061 Uiso 1 1 calc R . .
H18C H 0.2313 0.1853 0.2381 0.061 Uiso 1 1 calc R . .
C19 C 0.0964(6) 0.0589(5) 0.4212(8) 0.055(2) Uani 1 1 d . . .
H19A H 0.1177 0.0072 0.4005 0.083 Uiso 1 1 calc R . .
H19B H 0.0610 0.0853 0.3323 0.083 Uiso 1 1 calc R . .
H19C H 0.0505 0.0541 0.4791 0.083 Uiso 1 1 calc R . .
C20 C 0.2466(6) 0.1229(5) 0.9070(7) 0.0432(19) Uani 1 1 d . . .
H20A H 0.3174 0.1068 0.9228 0.065 Uiso 1 1 calc R . .
H20B H 0.2212 0.1003 0.9804 0.065 Uiso 1 1 calc R . .
H20C H 0.2432 0.1795 0.9109 0.065 Uiso 1 1 calc R . .
C21 C 0.1883(6) 0.0045(4) 0.7611(8) 0.051(2) Uani 1 1 d . . .
H21A H 0.1449 -0.0154 0.6702 0.076 Uiso 1 1 calc R . .
H21B H 0.1655 -0.0167 0.8379 0.076 Uiso 1 1 calc R . .
H21C H 0.2590 -0.0111 0.7747 0.076 Uiso 1 1 calc R . .
C22 C 0.0355(7) 0.2371(5) 0.5651(9) 0.060(2) Uani 1 1 d . . .
H22A H 0.1082 0.2352 0.5739 0.090 Uiso 1 1 calc R . .
H22B H 0.0178 0.2892 0.5892 0.090 Uiso 1 1 calc R . .
H22C H -0.0046 0.2248 0.4675 0.090 Uiso 1 1 calc R . .
C23 C -0.1680(6) 0.2345(7) 0.6340(10) 0.076(3) Uani 1 1 d . . .
H23A H -0.2305 0.2143 0.6486 0.114 Uiso 1 1 calc R A .
H23B H -0.1785 0.2412 0.5325 0.114 Uiso 1 1 calc R . .
H23C H -0.1510 0.2846 0.6820 0.114 Uiso 1 1 calc R . .

loop_
_atom_site_aniso_label
_atom_site_aniso_U_11
_atom_site_aniso_U_22
_atom_site_aniso_U_33
_atom_site_aniso_U_23
_atom_site_aniso_U_13
_atom_site_aniso_U_12
O1 0.040(3) 0.037(3) 0.030(3) 0.002(2) 0.016(2) 0.001(2)
N1 0.039(3) 0.047(4) 0.025(3) -0.004(3) 0.018(3) -0.015(3)
N2 0.039(4) 0.032(3) 0.026(3) -0.001(2) 0.013(2) -0.006(3)
N3 0.047(4) 0.064(5) 0.030(3) -0.009(3) 0.019(3) -0.017(3)
C1 0.132(10) 0.080(8) 0.109(9) -0.056(7) 0.071(8) -0.036(7)
C2 0.073(7) 0.048(6) 0.110(8) -0.007(6) 0.044(6) -0.014(5)
C3 0.053(5) 0.056(6) 0.053(5) 0.002(4) 0.019(4) -0.010(4)
C4 0.051(5) 0.067(6) 0.037(4) -0.011(4) 0.019(4) -0.023(4)
C5 0.033(4) 0.042(4) 0.024(4) 0.001(3) 0.014(3) 0.001(3)
C6 0.040(4) 0.037(4) 0.022(3) 0.000(3) 0.013(3) -0.009(3)
C7 0.044(4) 0.032(4) 0.024(4) -0.001(3) 0.016(3) 0.000(3)
C8 0.043(4) 0.039(5) 0.035(4) -0.005(3) 0.017(3) -0.007(4)
C9 0.039(4) 0.042(4) 0.035(4) -0.003(3) 0.018(3) -0.008(4)
C10 0.044(4) 0.042(4) 0.033(4) -0.004(3) 0.022(3) -0.014(4)
C11 0.051(5) 0.043(5) 0.028(4) -0.003(3) 0.013(3) -0.024(4)
C12 0.046(5) 0.056(5) 0.036(4) -0.010(4) 0.020(4) -0.012(4)
C13 0.045(5) 0.084(7) 0.027(4) -0.004(4) 0.009(3) -0.005(4)
C14 0.041(5) 0.098(7) 0.030(4) -0.022(5) 0.010(3) -0.018(5)
C15A 0.056(3) 0.071(3) 0.054(3) -0.005(3) 0.024(2) -0.009(3)
O2A 0.044(3) 0.096(4) 0.032(3) -0.009(3) 0.013(3) -0.030(3)
O3A 0.044(3) 0.096(4) 0.032(3) -0.009(3) 0.013(3) -0.030(3)
C16A 0.056(3) 0.071(3) 0.054(3) -0.005(3) 0.024(2) -0.009(3)
C17A 0.056(3) 0.071(3) 0.054(3) -0.005(3) 0.024(2) -0.009(3)
C15B 0.056(3) 0.071(3) 0.054(3) -0.005(3) 0.024(2) -0.009(3)
O2B 0.044(3) 0.096(4) 0.032(3) -0.009(3) 0.013(3) -0.030(3)
O3B 0.044(3) 0.096(4) 0.032(3) -0.009(3) 0.013(3) -0.030(3)
C16B 0.056(3) 0.071(3) 0.054(3) -0.005(3) 0.024(2) -0.009(3)
C17B 0.056(3) 0.071(3) 0.054(3) -0.005(3) 0.024(2) -0.009(3)
C18 0.053(5) 0.042(5) 0.029(4) -0.008(3) 0.017(3) -0.010(4)
C19 0.062(6) 0.073(6) 0.032(4) -0.014(4) 0.017(4) -0.028(5)
C20 0.055(5) 0.049(5) 0.030(4) 0.002(3) 0.020(3) -0.009(4)
C21 0.076(6) 0.040(5) 0.049(5) 0.001(4) 0.039(4) -0.011(4)
C22 0.057(6) 0.061(6) 0.068(6) 0.008(5) 0.025(4) 0.004(4)
C23 0.038(5) 0.122(9) 0.066(6) -0.004(6) 0.012(4) 0.006(5)

loop_
_atom_type_symbol
_atom_type_description
_atom_type_scat_dispersion_real
_atom_type_scat_dispersion_imag
_atom_type_scat_source
C C 0.0033 0.0016 'International Tables Vol C Tables 4.2.6.8 and 6.1.1.4'
H H 0.0000 0.0000 'International Tables Vol C Tables 4.2.6.8 and 6.1.1.4'
O O 0.0106 0.0060 'International Tables Vol C Tables 4.2.6.8 and 6.1.1.4'
N N 0.0061 0.0033 'International Tables Vol C Tables 4.2.6.8 and 6.1.1.4'

loop_
_geom_angle_atom_site_label_1
_geom_angle_atom_site_label_2
_geom_angle_atom_site_label_3
_geom_angle
C5 N1 C4 120.2(5)
C9 N2 C6 109.7(5)
C14 N3 C11 107.4(6)
C3 C2 C1 113.3(9)
C2 C3 C4 113.9(8)
N1 C4 C3 112.4(6)
O1 C5 N1 120.0(6)
O1 C5 C6 121.4(6)
N1 C5 C6 118.7(5)
N2 C6 C7 107.0(6)
N2 C6 C5 124.3(6)
C7 C6 C5 128.7(6)
C6 C7 C8 107.6(5)
C6 C7 C18 127.0(6)
C8 C7 C18 125.3(6)
C9 C8 C7 108.0(6)
C9 C8 C19 127.0(6)
C7 C8 C19 124.9(6)
N2 C9 C8 107.7(6)
N2 C9 C10 121.6(6)
C8 C9 C10 130.6(6)
C11 C10 C9 112.4(6)
C11 C10 C20 108.1(6)
C9 C10 C20 112.4(6)
C11 C10 C21 110.2(6)
C9 C10 C21 106.0(6)
C20 C10 C21 107.6(6)
N3 C11 C12 106.7(7)
N3 C11 C10 119.5(7)
C12 C11 C10 133.6(6)
C11 C12 C13 108.7(7)
C11 C12 C22 129.4(7)
C13 C12 C22 121.9(8)
C14 C13 C12 104.3(7)
C14 C13 C23 130.5(8)
C12 C13 C23 125.1(8)
C13 C14 N3 112.9(6)
C13 C14 C15A 131.0(7)
N3 C14 C15A 116.1(7)
O2A C15A O3A 132.4(9)
O2A C15A C14 119.0(8)
O3A C15A C14 108.6(6)
C15A O3A C16A 121.3(11)
O3A C16A C17A 112.5(12)
O3B C16B C17B 98.6(9)

loop_
_geom_bond_atom_site_label_1
_geom_bond_atom_site_label_2
_geom_bond_distance
O1 C5 1.247(7)
N1 C5 1.350(8)
N1 C4 1.450(9)
N2 C9 1.366(8)
N2 C6 1.377(8)
N3 C14 1.358(10)
N3 C11 1.364(8)
C1 C2 1.514(13)
C2 C3 1.489(12)
C3 C4 1.512(10)
C5 C6 1.456(9)
C6 C7 1.392(9)
C7 C8 1.397(9)
C7 C18 1.510(9)
C8 C9 1.377(10)
C8 C19 1.517(10)
C9 C10 1.520(9)
C10 C11 1.505(10)
C10 C20 1.525(10)
C10 C21 1.561(10)
C11 C12 1.391(11)
C12 C13 1.420(10)
C12 C22 1.512(11)
C13 C14 1.329(11)
C13 C23 1.505(12)
C14 C15A 1.5393(8)
C15A O2A 1.3495(11)
C15A O3A 1.3502(11)
O3A C16A 1.4004(11)
C16A C17A 1.5399(11)
O3B C16B 1.4001(11)
C16B C17B 1.5400(11)

loop_
_geom_hbond_atom_site_label_D
_geom_hbond_atom_site_label_H
_geom_hbond_atom_site_label_A
_geom_hbond_distance_DH
_geom_hbond_distance_HA
_geom_hbond_distance_DA
_geom_hbond_angle_DHA
_geom_hbond_site_symmetry_A
N1 H1 O1 0.88 2.01 2.890(6) 177.2 4_566
N2 H2 O1 0.88 2.10 2.957(7) 164.6 4_566
N3 H3 O2B 0.88 2.15 3.018(9) 170.1 3_557
N3 H3 O2A 0.88 2.24 3.080(9) 160.3 3_557
